data_9004202
loop_
_publ_author_name
'Grice, J. D.'
'Hawthorne, F. C.'

_publ_section_title
;
 Refinement of the crystal structure of leucophanite
;
_journal_name_full 'The Canadian Mineralogist'
_journal_page_first 193
_journal_page_last 197
_journal_volume 27
_journal_year 1989
_chemical_formula_sum 'Be Ca F Na O6 Si2'
_chemical_name_mineral Leucophanite
_space_group_IT_number 19
_symmetry_space_group_name_Hall 'P 2ac 2ab'
_symmetry_space_group_name_H-M 'P 21 21 21'
_cell_angle_alpha 90
_cell_angle_beta 90
_cell_angle_gamma 90
_cell_length_a 7.401
_cell_length_b 7.412
_cell_length_c 9.990
_cell_formula_units_Z 4
_cell_volume 548.014
_database_code_amcsd 0005227
_exptl_crystal_density_diffrn 2.948
_cod_original_formula_sum 'Na Ca Be Si2 O6 F'
_cod_database_code 9004202

loop_
_space_group_symop_operation_xyz
x,y,z
-x,1/2+y,1/2-z
1/2+x,1/2-y,-z
1/2-x,-y,1/2+z

loop_
_atom_site_aniso_label
_atom_site_aniso_U_11
_atom_site_aniso_U_22
_atom_site_aniso_U_33
_atom_site_aniso_U_12
_atom_site_aniso_U_13
_atom_site_aniso_U_23
Na 0.01800 0.02500 0.01710 0.00520 0.00450 -0.00640
Ca 0.01160 0.00890 0.00910 0.00210 0.00060 0.00250
Be 0.00300 0.00040 0.00490 0.00000 0.00000 0.00000
Si1 0.00660 0.00730 0.00910 0.00000 0.00000 -0.00020
Si2 0.00680 0.00690 0.00980 0.00030 -0.00110 -0.00050
O1 0.01290 0.00960 0.00900 0.00110 0.00170 0.00030
O2 0.01240 0.00670 0.01100 0.00090 0.00130 0.00010
O3 0.00770 0.01160 0.01090 -0.00090 0.00080 0.00000
O4 0.00650 0.01140 0.01160 -0.00080 -0.00150 -0.00290
O5 0.01150 0.00660 0.01100 0.00100 0.00310 -0.00140
O6 0.00990 0.01040 0.01010 -0.00060 0.00280 0.00200
F 0.01620 0.01910 0.01230 -0.00030 0.00010 -0.00180

loop_
_atom_site_label
_atom_site_fract_x
_atom_site_fract_y
_atom_site_fract_z
Na 0.10210 0.67820 0.24650
Ca 0.07880 0.64620 0.75990
Be 0.12000 0.35920 0.53070
Si1 0.10000 0.35800 0.02410
Si2 0.23710 0.99170 0.99940
O1 0.09120 0.35480 0.86450
O2 0.14830 0.15800 0.08950
O3 0.09860 0.91360 0.41110
O4 0.08000 0.91290 0.90300
O5 0.17690 0.16260 0.59350
O6 0.25530 0.50760 0.58920
F 0.12160 0.35260 0.37290

loop_
_cod_related_entry_id
_cod_related_entry_database
_cod_related_entry_code
1 AMCSD 0005227
